data_7251578
loop_
_publ_author_name
'Yue, Tian-Cai'
'Wang, Xin-Fang'
'Huang, Jian-Bo'
'Wang, Lu-Lu'
'Wang, Duo-Zhi'

_publ_section_title
;
 Fe(ii)--organic frameworks as heterogeneous catalysts for achieving
 diverse CO2 conversions
;
_journal_issue 6
_journal_name_full 'Green Chemistry'
_journal_page_first 2904
_journal_page_last 2913
_journal_paper_doi 10.1039/D5GC05156H
_journal_volume 28
_journal_year 2026
_chemical_formula_moiety 'C11 H10 Fe N2 O6'
_chemical_formula_sum 'C11 H10 Fe N2 O6'
_chemical_formula_weight 322.06
_space_group_crystal_system monoclinic
_space_group_IT_number 14
_space_group_name_Hall '-P 2ybc'
_space_group_name_H-M_alt 'P 1 21/c 1'
_atom_sites_solution_hydrogens mixed
_atom_sites_solution_primary dual
_audit_creation_date 2024-10-11
_audit_creation_method
;
Olex2 1.3
(compiled 2020.11.12 svn.r5f609507 for OlexSys, GUI svn.r6403)
;
_audit_update_record
;
2025-08-29 deposited with the CCDC.	2026-01-09 downloaded from the CCDC.
;
_cell_angle_alpha 90
_cell_angle_beta 95.384(14)
_cell_angle_gamma 90
_cell_formula_units_Z 4
_cell_length_a 10.758(2)
_cell_length_b 16.767(4)
_cell_length_c 7.3771(17)
_cell_measurement_reflns_used 884
_cell_measurement_temperature 273(2)
_cell_measurement_theta_max 57.08
_cell_measurement_theta_min 4.12
_cell_volume 1324.8(5)
_computing_cell_refinement 'SAINT V8.40B (?, 2016)'
_computing_data_reduction 'SAINT V8.40B (?, 2016)'
_computing_molecular_graphics 'Olex2 1.3 (Dolomanov et al., 2009)'
_computing_publication_material 'Olex2 1.3 (Dolomanov et al., 2009)'
_computing_structure_refinement 'XL  (Sheldrick, 2008)'
_computing_structure_solution 'XT  (Sheldrick, 2015)'
_diffrn_ambient_temperature 273.15
_diffrn_measured_fraction_theta_full 0.989
_diffrn_measured_fraction_theta_max 0.989
_diffrn_measurement_device_type 'CCD area detector'
_diffrn_measurement_method 'phi and omega scans'
_diffrn_radiation_monochromator graphite
_diffrn_radiation_type CuK\a
_diffrn_radiation_wavelength 1.54178
_diffrn_reflns_av_R_equivalents 0
_diffrn_reflns_av_unetI/netI 0.1973
_diffrn_reflns_Laue_measured_fraction_full 0.989
_diffrn_reflns_Laue_measured_fraction_max 0.989
_diffrn_reflns_number 2327
_diffrn_reflns_point_group_measured_fraction_full 0.989
_diffrn_reflns_point_group_measured_fraction_max 0.989
_diffrn_reflns_theta_full 66.857
_diffrn_reflns_theta_max 66.857
_diffrn_reflns_theta_min 4.128
_diffrn_source_current 1.1
_diffrn_source_power 0.055
_diffrn_source_voltage 50.0
_exptl_absorpt_coefficient_mu 9.410
_exptl_absorpt_correction_T_max 0.7528
_exptl_absorpt_correction_T_min 0.2724
_exptl_absorpt_correction_type multi-scan
_exptl_absorpt_process_details
;
SADABS-2016/2 (Bruker,2016/2) was used for absorption correction.
wR2(int) was 0.1708 before and 0.0786 after correction.
The Ratio of minimum to maximum transmission is 0.3618.
The \l/2 correction factor is Not present.
;
_exptl_crystal_colour 'clear whiteish colourless'
_exptl_crystal_colour_lustre clear
_exptl_crystal_colour_modifier whiteish
_exptl_crystal_colour_primary colourless
_exptl_crystal_density_diffrn 1.615
_exptl_crystal_description block
_exptl_crystal_F_000 656
_exptl_crystal_size_max 0.22
_exptl_crystal_size_mid 0.2
_exptl_crystal_size_min 0.18
_exptl_transmission_factor_max 0.864
_exptl_transmission_factor_min 0.864
_refine_diff_density_max 0.761
_refine_diff_density_min -0.723
_refine_diff_density_rms 0.162
_refine_ls_extinction_method none
_refine_ls_goodness_of_fit_ref 0.954
_refine_ls_hydrogen_treatment constr
_refine_ls_matrix_type full
_refine_ls_number_parameters 183
_refine_ls_number_reflns 2327
_refine_ls_number_restraints 0
_refine_ls_restrained_S_all 0.954
_refine_ls_R_factor_all 0.1593
_refine_ls_R_factor_gt 0.1218
_refine_ls_shift/su_max 0.000
_refine_ls_shift/su_mean 0.000
_refine_ls_structure_factor_coef Fsqd
_refine_ls_weighting_details 'w=1/[\s^2^(Fo^2^)+(0.0100P)^2^+10.0000P] where P=(Fo^2^+2Fc^2^)/3'
_refine_ls_weighting_scheme calc
_refine_ls_wR_factor_gt 0.2566
_refine_ls_wR_factor_ref 0.2793
_reflns_Friedel_coverage 0.000
_reflns_number_gt 1409
_reflns_number_total 2327
_reflns_threshold_expression 'I > 2\s(I)'
_cod_data_source_file d5gc05156h2.cif
_cod_data_source_block 1
_cod_database_code 7251578
_shelx_shelxl_version_number 2014/7
_shelx_space_group_comment
;
The symmetry employed for this shelxl refinement is uniquely defined
by the following loop, which should always be used as a source of
symmetry information in preference to the above space-group names.
They are only intended as comments.
;
_shelx_estimated_absorpt_t_max 0.282
_shelx_estimated_absorpt_t_min 0.231
_olex2_refinement_description
;
1. Fixed Uiso
 At 1.2 times of:
  All C(H) groups
 At 1.5 times of:
  All O(H,H) groups
2.a Rotating group:
 O5(H5A,H5B), O6(H6A,H6B)
2.b Aromatic/amide H refined with riding coordinates:
 C1(H1), C2(H2), C3(H3), C5(H5), C7(H7), C9(H9)
;
_smtbx_masks_void_probe_radius 1.2
_smtbx_masks_void_truncation_radius 1.2
_olex2_submission_special_instructions 'No special instructions were received'

loop_
_space_group_symop_operation_xyz
'x, y, z'
'-x, y+1/2, -z+1/2'
'-x, -y, -z'
'x, -y-1/2, z-1/2'

loop_
_atom_site_label
_atom_site_type_symbol
_atom_site_fract_x
_atom_site_fract_y
_atom_site_fract_z
_atom_site_U_iso_or_equiv
_atom_site_adp_type
_atom_site_occupancy
_atom_site_site_symmetry_order
_atom_site_calc_flag
_atom_site_refinement_flags_posn
_atom_site_refinement_flags_adp
_atom_site_refinement_flags_occupancy
_atom_site_disorder_assembly
_atom_site_disorder_group
C1 C 0.6132(9) 0.8338(6) 0.2322(15) 0.081(3) Uani 1 1 d . . . . .
H1 H 0.5722 0.8818 0.2474 0.097 Uiso 1 1 calc R U . . .
C2 C 0.7540(11) 0.7480(6) 0.1985(18) 0.094(4) Uani 1 1 d . . . . .
H2 H 0.8316 0.7248 0.1882 0.112 Uiso 1 1 calc R U . . .
C3 C 0.6483(10) 0.7078(6) 0.1981(18) 0.094(4) Uani 1 1 d . . . . .
H3 H 0.6384 0.6530 0.1830 0.113 Uiso 1 1 calc R U . . .
C4 C 0.4279(9) 0.7473(6) 0.2380(14) 0.071(3) Uani 1 1 d . . . . .
C5 C 0.3823(9) 0.6706(6) 0.2497(14) 0.077(3) Uani 1 1 d . . . . .
H5 H 0.4369 0.6276 0.2498 0.093 Uiso 1 1 calc R U . . .
C6 C 0.2574(9) 0.6569(6) 0.2612(14) 0.070(2) Uani 1 1 d . . . . .
C7 C 0.1739(9) 0.7206(6) 0.2653(13) 0.070(2) Uani 1 1 d . . . . .
H7 H 0.0892 0.7116 0.2722 0.084 Uiso 1 1 calc R U . . .
C8 C 0.2200(9) 0.7964(6) 0.2589(13) 0.070(2) Uani 1 1 d . . . . .
C9 C 0.3437(9) 0.8112(6) 0.2454(14) 0.077(3) Uani 1 1 d . . . . .
H9 H 0.3722 0.8635 0.2412 0.092 Uiso 1 1 calc R U . . .
C10 C 0.2075(10) 0.5721(6) 0.2668(14) 0.073(2) Uani 1 1 d . . . . .
C11 C 0.1332(10) 0.8676(7) 0.2640(15) 0.084(3) Uani 1 1 d . . . . .
Fe1 Fe -0.13851(14) 0.92337(9) 0.2330(2) 0.0708(6) Uani 1 1 d . . . . .
N1 N 0.5558(7) 0.7619(5) 0.2243(12) 0.073(2) Uani 1 1 d . . . . .
N2 N 0.7342(7) 0.8280(5) 0.2160(12) 0.074(2) Uani 1 1 d . . . . .
O1 O 0.1776(7) 0.9369(4) 0.2742(13) 0.104(3) Uani 1 1 d . . . . .
O2 O 0.0194(7) 0.8525(4) 0.2517(11) 0.093(2) Uani 1 1 d . . . . .
O3 O 0.0921(6) 0.5608(4) 0.2623(10) 0.081(2) Uani 1 1 d . . . . .
O4 O 0.2836(6) 0.5146(4) 0.2768(11) 0.085(2) Uani 1 1 d . . . . .
O5 O -0.1216(7) 0.9303(4) 0.5145(9) 0.085(2) Uani 1 1 d . . . . .
H5A H -0.1345 0.9781 0.5478 0.127 Uiso 1 1 d R U . . .
H5B H -0.0465 0.9207 0.5569 0.127 Uiso 1 1 d R U . . .
O6 O -0.1233(7) 0.9314(4) -0.0437(9) 0.083(2) Uani 1 1 d . . . . .
H6A H -0.1350 0.9796 -0.0794 0.124 Uiso 1 1 d R U . . .
H6B H -0.0487 0.9209 -0.0676 0.124 Uiso 1 1 d R U . . .

loop_
_atom_site_aniso_label
_atom_site_aniso_U_11
_atom_site_aniso_U_22
_atom_site_aniso_U_33
_atom_site_aniso_U_23
_atom_site_aniso_U_13
_atom_site_aniso_U_12
C1 0.065(6) 0.064(6) 0.116(9) -0.008(5) 0.024(5) 0.009(5)
C2 0.064(7) 0.069(7) 0.149(12) -0.008(6) 0.018(7) -0.004(5)
C3 0.061(6) 0.058(6) 0.164(12) -0.010(6) 0.014(6) -0.005(5)
C4 0.052(5) 0.075(6) 0.087(7) -0.002(5) 0.011(5) 0.002(4)
C5 0.066(6) 0.063(6) 0.103(8) 0.004(5) 0.012(5) 0.002(5)
C6 0.057(5) 0.066(6) 0.088(7) -0.001(5) 0.009(4) -0.007(4)
C7 0.053(5) 0.070(6) 0.087(7) 0.000(5) 0.007(4) -0.009(4)
C8 0.059(5) 0.070(6) 0.079(6) 0.005(5) 0.007(4) -0.001(5)
C9 0.070(6) 0.055(5) 0.107(8) -0.002(5) 0.012(5) 0.002(4)
C10 0.066(6) 0.065(6) 0.088(7) 0.004(5) 0.007(5) -0.001(5)
C11 0.058(6) 0.091(8) 0.104(8) 0.003(6) 0.006(5) -0.004(5)
Fe1 0.0557(9) 0.0626(9) 0.0941(12) -0.0001(8) 0.0077(7) 0.0007(7)
N1 0.052(4) 0.062(5) 0.104(7) 0.007(4) 0.006(4) -0.001(3)
N2 0.059(5) 0.061(5) 0.102(6) 0.005(4) 0.015(4) 0.003(4)
O1 0.065(5) 0.070(5) 0.179(9) -0.006(5) 0.017(5) 0.004(4)
O2 0.067(5) 0.074(4) 0.140(7) -0.005(4) 0.015(4) 0.015(4)
O3 0.052(4) 0.086(5) 0.105(5) 0.011(4) 0.008(3) -0.013(3)
O4 0.067(4) 0.058(4) 0.131(6) 0.000(4) 0.010(4) -0.004(3)
O5 0.087(5) 0.084(5) 0.082(5) -0.001(4) 0.004(4) 0.010(4)
O6 0.078(5) 0.083(5) 0.087(5) -0.003(4) 0.010(4) 0.003(4)

loop_
_atom_type_symbol
_atom_type_description
_atom_type_scat_dispersion_real
_atom_type_scat_dispersion_imag
_atom_type_scat_source
C C 0.0181 0.0091 'International Tables Vol C Tables 4.2.6.8 and 6.1.1.4'
H H 0.0000 0.0000 'International Tables Vol C Tables 4.2.6.8 and 6.1.1.4'
Fe Fe -1.1336 3.1974 'International Tables Vol C Tables 4.2.6.8 and 6.1.1.4'
N N 0.0311 0.0180 'International Tables Vol C Tables 4.2.6.8 and 6.1.1.4'
O O 0.0492 0.0322 'International Tables Vol C Tables 4.2.6.8 and 6.1.1.4'

loop_
_geom_angle_atom_site_label_1
_geom_angle_atom_site_label_2
_geom_angle_atom_site_label_3
_geom_angle
_geom_angle_site_symmetry_1
_geom_angle_site_symmetry_3
_geom_angle_publ_flag
N1 C1 H1 123.8 . . ?
N2 C1 H1 123.8 . . ?
N2 C1 N1 112.4(8) . . ?
C3 C2 H2 124.5 . . ?
C3 C2 N2 111.1(10) . . ?
N2 C2 H2 124.5 . . ?
C2 C3 H3 126.4 . . ?
C2 C3 N1 107.3(9) . . ?
N1 C3 H3 126.4 . . ?
C5 C4 C9 118.2(9) . . ?
C5 C4 N1 121.4(9) . . ?
C9 C4 N1 120.4(9) . . ?
C4 C5 H5 119.5 . . ?
C6 C5 C4 121.0(10) . . ?
C6 C5 H5 119.5 . . ?
C5 C6 C7 120.5(9) . . ?
C5 C6 C10 120.5(9) . . ?
C7 C6 C10 119.0(8) . . ?
C6 C7 H7 120.8 . . ?
C8 C7 C6 118.3(9) . . ?
C8 C7 H7 120.8 . . ?
C7 C8 C11 120.3(9) . . ?
C9 C8 C7 122.0(9) . . ?
C9 C8 C11 117.7(9) . . ?
C4 C9 H9 120.0 . . ?
C8 C9 C4 120.0(9) . . ?
C8 C9 H9 120.0 . . ?
O3 C10 C6 119.4(9) . . ?
O3 C10 O4 121.4(9) . . ?
O4 C10 C6 119.1(9) . . ?
O1 C11 C8 119.8(9) . . ?
O2 C11 C8 116.1(10) . . ?
O2 C11 O1 124.0(11) . . ?
N2 Fe1 O3 151.7(3) 1_455 2 ?
N2 Fe1 O4 94.1(3) 1_455 2 ?
O2 Fe1 N2 95.4(3) . 1_455 ?
O2 Fe1 O3 112.9(3) . 2 ?
O2 Fe1 O4 170.5(3) . 2 ?
O2 Fe1 O5 88.3(3) . . ?
O2 Fe1 O6 87.9(3) . . ?
O4 Fe1 O3 57.7(2) 2 2 ?
O5 Fe1 N2 95.6(3) . 1_455 ?
O5 Fe1 O3 86.1(3) . 2 ?
O5 Fe1 O4 89.4(3) . 2 ?
O6 Fe1 N2 95.9(3) . 1_455 ?
O6 Fe1 O3 85.1(3) . 2 ?
O6 Fe1 O4 92.5(3) . 2 ?
O6 Fe1 O5 168.2(3) . . ?
C1 N1 C3 105.1(8) . . ?
C1 N1 C4 126.6(8) . . ?
C3 N1 C4 128.3(8) . . ?
C1 N2 C2 104.1(8) . . ?
C1 N2 Fe1 125.6(7) . 1_655 ?
C2 N2 Fe1 130.3(7) . 1_655 ?
C11 O2 Fe1 133.1(8) . . ?
C10 O3 Fe1 86.5(6) . 2_545 ?
C10 O4 Fe1 94.3(6) . 2_545 ?
Fe1 O5 H5A 109.9 . . ?
Fe1 O5 H5B 110.4 . . ?
H5A O5 H5B 104.3 . . ?
Fe1 O6 H6A 110.0 . . ?
Fe1 O6 H6B 110.7 . . ?
H6A O6 H6B 104.1 . . ?

loop_
_geom_bond_atom_site_label_1
_geom_bond_atom_site_label_2
_geom_bond_distance
_geom_bond_site_symmetry_2
_geom_bond_publ_flag
C1 H1 0.9300 . ?
C1 N1 1.352(12) . ?
C1 N2 1.322(12) . ?
C2 H2 0.9300 . ?
C2 C3 1.321(14) . ?
C2 N2 1.367(12) . ?
C3 H3 0.9300 . ?
C3 N1 1.374(13) . ?
C4 C5 1.383(13) . ?
C4 C9 1.408(13) . ?
C4 N1 1.410(12) . ?
C5 H5 0.9300 . ?
C5 C6 1.374(13) . ?
C6 C7 1.397(13) . ?
C6 C10 1.521(13) . ?
C7 H7 0.9300 . ?
C7 C8 1.367(13) . ?
C8 C9 1.365(13) . ?
C8 C11 1.519(14) . ?
C9 H9 0.9300 . ?
C10 O3 1.253(12) . ?
C10 O4 1.262(11) . ?
C11 O1 1.255(13) . ?
C11 O2 1.246(12) . ?
Fe1 N2 2.101(8) 1_455 ?
Fe1 O2 2.067(7) . ?
Fe1 O3 2.357(7) 2 ?
Fe1 O4 2.182(7) 2 ?
Fe1 O5 2.071(7) . ?
Fe1 O6 2.067(7) . ?
N2 Fe1 2.101(8) 1_655 ?
O3 Fe1 2.357(7) 2_545 ?
O4 Fe1 2.182(7) 2_545 ?
O5 H5A 0.8534 . ?
O5 H5B 0.8534 . ?
O6 H6A 0.8565 . ?
O6 H6B 0.8563 . ?

loop_
_geom_torsion_atom_site_label_1
_geom_torsion_atom_site_label_2
_geom_torsion_atom_site_label_3
_geom_torsion_atom_site_label_4
_geom_torsion
_geom_torsion_site_symmetry_1
_geom_torsion_site_symmetry_2
_geom_torsion_site_symmetry_3
_geom_torsion_site_symmetry_4
_geom_torsion_publ_flag
C2 C3 N1 C1 2.2(14) . . . . ?
C2 C3 N1 C4 -178.4(11) . . . . ?
C3 C2 N2 C1 2.0(14) . . . . ?
C3 C2 N2 Fe1 178.2(8) . . . 1_655 ?
C4 C5 C6 C7 -1.4(16) . . . . ?
C4 C5 C6 C10 177.7(9) . . . . ?
C5 C4 C9 C8 -1.7(16) . . . . ?
C5 C4 N1 C1 -172.2(10) . . . . ?
C5 C4 N1 C3 8.7(17) . . . . ?
C5 C6 C7 C8 -0.4(15) . . . . ?
C5 C6 C10 O3 -174.2(10) . . . . ?
C5 C6 C10 O4 6.1(16) . . . . ?
C6 C7 C8 C9 1.2(15) . . . . ?
C6 C7 C8 C11 -179.7(9) . . . . ?
C6 C10 O3 Fe1 178.1(9) . . . 2_545 ?
C6 C10 O4 Fe1 -177.9(8) . . . 2_545 ?
C7 C6 C10 O3 4.9(15) . . . . ?
C7 C6 C10 O4 -174.8(10) . . . . ?
C7 C8 C9 C4 -0.1(16) . . . . ?
C7 C8 C11 O1 173.8(10) . . . . ?
C7 C8 C11 O2 -8.5(15) . . . . ?
C8 C11 O2 Fe1 -175.0(7) . . . . ?
C9 C4 C5 C6 2.5(16) . . . . ?
C9 C4 N1 C1 6.0(16) . . . . ?
C9 C4 N1 C3 -173.2(11) . . . . ?
C9 C8 C11 O1 -7.0(16) . . . . ?
C9 C8 C11 O2 170.7(10) . . . . ?
C10 C6 C7 C8 -179.5(9) . . . . ?
C11 C8 C9 C4 -179.3(9) . . . . ?
N1 C1 N2 C2 -0.5(13) . . . . ?
N1 C1 N2 Fe1 -176.9(7) . . . 1_655 ?
N1 C4 C5 C6 -179.3(10) . . . . ?
N1 C4 C9 C8 -180.0(10) . . . . ?
N2 C1 N1 C3 -1.0(13) . . . . ?
N2 C1 N1 C4 179.6(9) . . . . ?
N2 C2 C3 N1 -2.7(15) . . . . ?
O1 C11 O2 Fe1 2.6(19) . . . . ?
O3 C10 O4 Fe1 2.4(11) . . . 2_545 ?
O4 C10 O3 Fe1 -2.2(10) . . . 2_545 ?

loop_
_smtbx_masks_void_nr
_smtbx_masks_void_average_x
_smtbx_masks_void_average_y
_smtbx_masks_void_average_z
_smtbx_masks_void_volume
_smtbx_masks_void_count_electrons
_smtbx_masks_void_content
1 0.500 0.000 -0.929 76.4 35.9 ?
2 0.500 0.500 0.036 76.4 35.9 ?
